data_4349090
loop_
_publ_author_name
'Gao, Rui-Cheng'
'Guo, Fu-Sheng'
'Bai, Nan-Nan'
'Wu, Yun-Long'
'Yang, Fan'
'Liang, Ji-Ye'
'Li, Zhen-Jing'
'Wang, Yao-Yu'

_publ_section_title
;
 Two 3D Isostructural Ln(III)-MOFs: Displaying the Slow Magnetic
 Relaxation and Luminescence Properties in Detection of Nitrobenzene and
 Cr<sub>2</sub>O<sub>7</sub><sup>2</sup>.
;
_journal_issue 21
_journal_name_full 'Inorganic chemistry'
_journal_page_first 11323
_journal_page_last 11330
_journal_paper_doi 10.1021/acs.inorgchem.6b01899
_journal_volume 55
_journal_year 2016
_chemical_formula_moiety 'C15 H12 Dy N O11'
_chemical_formula_sum 'C15 H12 Dy N O11'
_chemical_formula_weight 544.76
_space_group_crystal_system orthorhombic
_space_group_IT_number 60
_space_group_name_Hall '-P 2n 2ab'
_space_group_name_H-M_alt 'P b c n'
_atom_sites_solution_hydrogens mixed
_audit_creation_date 2016-07-15
_audit_creation_method
;
Olex2 1.2
(compiled 2016.02.19 svn.r3266 for OlexSys, GUI svn.r5155)
;
_cell_angle_alpha 90
_cell_angle_beta 90
_cell_angle_gamma 90
_cell_formula_units_Z 8
_cell_length_a 12.7243(14)
_cell_length_b 13.2940(15)
_cell_length_c 28.598(3)
_cell_measurement_reflns_used 9979
_cell_measurement_temperature 296(2)
_cell_measurement_theta_max 28.47
_cell_measurement_theta_min 2.63
_cell_volume 4837.5(9)
_computing_molecular_graphics 'Olex2 (Dolomanov et al., 2009)'
_computing_publication_material 'Olex2 (Dolomanov et al., 2009)'
_computing_structure_refinement 'ShelXL (Sheldrick, 2015)'
_diffrn_ambient_temperature 296.15
_diffrn_measured_fraction_theta_full 0.998
_diffrn_measured_fraction_theta_max 0.998
_diffrn_measurement_device_type 'Bruker APEX-II CCD'
_diffrn_measurement_method '\f and \w scans'
_diffrn_radiation_type MoK\a
_diffrn_radiation_wavelength 0.71073
_diffrn_reflns_av_R_equivalents 0.0314
_diffrn_reflns_av_unetI/netI 0.0309
_diffrn_reflns_Laue_measured_fraction_full 0.998
_diffrn_reflns_Laue_measured_fraction_max 0.998
_diffrn_reflns_number 4756
_diffrn_reflns_point_group_measured_fraction_full 0.998
_diffrn_reflns_point_group_measured_fraction_max 0.998
_diffrn_reflns_theta_full 25.242
_diffrn_reflns_theta_max 26.000
_diffrn_reflns_theta_min 2.142
_exptl_absorpt_coefficient_mu 3.135
_exptl_crystal_colour colourless
_exptl_crystal_density_diffrn 1.496
_exptl_crystal_description block
_exptl_crystal_F_000 2104
_platon_squeeze_details
;
;
_refine_diff_density_max 3.884
_refine_diff_density_min -6.327
_refine_diff_density_rms 0.223
_refine_ls_extinction_method none
_refine_ls_goodness_of_fit_ref 1.178
_refine_ls_hydrogen_treatment constr
_refine_ls_matrix_type full
_refine_ls_number_parameters 256
_refine_ls_number_reflns 4756
_refine_ls_number_restraints 12
_refine_ls_restrained_S_all 1.181
_refine_ls_R_factor_all 0.0644
_refine_ls_R_factor_gt 0.0616
_refine_ls_shift/su_max 0.001
_refine_ls_shift/su_mean 0.000
_refine_ls_structure_factor_coef Fsqd
_refine_ls_weighting_details 'w=1/[\s^2^(Fo^2^)+143.3672P] where P=(Fo^2^+2Fc^2^)/3'
_refine_ls_weighting_scheme calc
_refine_ls_wR_factor_gt 0.1491
_refine_ls_wR_factor_ref 0.1500
_reflns_Friedel_coverage 0.000
_reflns_number_gt 4355
_reflns_number_total 4756
_reflns_threshold_expression 'I > 2\s(I)'
_cod_data_source_file ic6b01899_si_002.cif
_cod_data_source_block dy-sr
_cod_database_code 4349090
_shelx_space_group_comment
;
The symmetry employed for this shelxl refinement is uniquely defined
by the following loop, which should always be used as a source of
symmetry information in preference to the above space-group names.
They are only intended as comments.
;
_olex2_refinement_description
;
1. Fixed Uiso
 At 1.2 times of:
  All C(H) groups
 At 1.5 times of:
  All O(H,H) groups
2. Uiso/Uaniso restraints and constraints
Uanis(O3W) \\sim Ueq, Uanis(O4) \\sim Ueq: with sigma of 0.01 and sigma for
terminal atoms of 0.02
3.a Rotating group:
 O1W(H1WA,H1WB), O2W(H2WA,H2WB), O3W(H3WA,H3WB)
3.b Aromatic/amide H refined with riding coordinates:
 C4(H4), C6(H6), C7(H7), C9(H9), C11(H11), C13(H13)
;
_shelx_shelxl_version_number 2014/7
_olex2_submission_special_instructions 'No special instructions were received'

loop_
_space_group_symop_operation_xyz
'x, y, z'
'-x+1/2, -y+1/2, z+1/2'
'-x, y, -z+1/2'
'x+1/2, -y+1/2, -z'
'-x, -y, -z'
'x-1/2, y-1/2, -z-1/2'
'x, -y, z-1/2'
'-x-1/2, y-1/2, z'

loop_
_atom_site_label
_atom_site_type_symbol
_atom_site_fract_x
_atom_site_fract_y
_atom_site_fract_z
_atom_site_U_iso_or_equiv
_atom_site_adp_type
_atom_site_occupancy
_atom_site_site_symmetry_order
_atom_site_calc_flag
_atom_site_refinement_flags_posn
_atom_site_refinement_flags_adp
Dy1 Dy 0.08939(3) 0.54299(3) 0.92996(2) 0.01784(14) Uani 1 1 d . .
O1 O 0.0924(7) 0.4389(6) 0.8661(2) 0.040(2) Uani 1 1 d . .
O1W O 0.2726(7) 0.5285(8) 0.9116(3) 0.053(2) Uani 1 1 d . .
H1WA H 0.2976 0.4635 0.9145 0.080 Uiso 1 1 d GR .
H1WB H 0.3149 0.5673 0.9307 0.080 Uiso 1 1 d GR .
O2 O 0.1652(7) 0.2902(6) 0.8807(3) 0.043(2) Uani 1 1 d . .
O2W O 0.1575(6) 0.3919(5) 0.9662(2) 0.0339(17) Uani 1 1 d . .
H2WA H 0.2198 0.4028 0.9781 0.051 Uiso 1 1 d GR .
H2WB H 0.1629 0.3434 0.9456 0.051 Uiso 1 1 d GR .
O3 O 0.0400(9) 0.1468(9) 0.8283(4) 0.074(3) Uani 1 1 d . .
O3W O 0.1455(8) 0.6994(9) 0.8965(5) 0.084(4) Uani 1 1 d . U
H3WA H 0.1317 0.7023 0.8658 0.125 Uiso 1 1 d GR .
H3WB H 0.2149 0.7075 0.8998 0.125 Uiso 1 1 d GR .
O4 O 0.1868(11) 0.0866(8) 0.8076(4) 0.086(4) Uani 1 1 d . U
O5 O 0.4477(6) 0.1034(5) 0.6190(2) 0.0277(15) Uani 1 1 d . .
O6 O 0.4522(5) 0.1614(5) 0.5470(2) 0.0226(14) Uani 1 1 d . .
O7 O 0.1656(6) 0.3890(6) 0.4950(2) 0.0366(18) Uani 1 1 d . .
O8 O 0.0512(7) 0.4478(6) 0.5455(3) 0.046(2) Uani 1 1 d . .
N1 N 0.1237(9) 0.1534(7) 0.8088(3) 0.038(2) Uani 1 1 d . .
C1 C 0.1298(9) 0.3563(8) 0.8541(3) 0.030(2) Uani 1 1 d . .
C2 C 0.1341(8) 0.3381(7) 0.8026(3) 0.023(2) Uani 1 1 d . .
C3 C 0.1435(8) 0.2455(8) 0.7813(3) 0.026(2) Uani 1 1 d . .
C4 C 0.1659(8) 0.2313(7) 0.7346(3) 0.027(2) Uani 1 1 d . .
H4 H 0.1735 0.1666 0.7228 0.033 Uiso 1 1 calc R .
C5 C 0.1771(8) 0.3135(8) 0.7053(3) 0.027(2) Uani 1 1 d . .
C6 C 0.1622(9) 0.4092(8) 0.7252(4) 0.033(2) Uani 1 1 d . .
H6 H 0.1649 0.4659 0.7063 0.040 Uiso 1 1 calc R .
C7 C 0.1437(9) 0.4202(8) 0.7725(4) 0.033(2) Uani 1 1 d . .
H7 H 0.1375 0.4848 0.7847 0.040 Uiso 1 1 calc R .
C8 C 0.2057(8) 0.2999(8) 0.6557(3) 0.027(2) Uani 1 1 d . .
C9 C 0.2867(8) 0.2345(8) 0.6445(3) 0.027(2) Uani 1 1 d . .
H9 H 0.3198 0.1975 0.6678 0.032 Uiso 1 1 calc R .
C10 C 0.3185(7) 0.2244(8) 0.5979(3) 0.022(2) Uani 1 1 d . .
C11 C 0.2682(8) 0.2789(8) 0.5632(3) 0.026(2) Uani 1 1 d . .
H11 H 0.2895 0.2725 0.5322 0.031 Uiso 1 1 calc R .
C12 C 0.1864(8) 0.3428(7) 0.5746(3) 0.024(2) Uani 1 1 d . .
C13 C 0.1560(8) 0.3545(8) 0.6210(3) 0.028(2) Uani 1 1 d . .
H13 H 0.1022 0.3989 0.6287 0.033 Uiso 1 1 calc R .
C14 C 0.4104(7) 0.1597(7) 0.5871(3) 0.0202(19) Uani 1 1 d . .
C15 C 0.1309(8) 0.3970(7) 0.5356(3) 0.023(2) Uani 1 1 d . .

loop_
_atom_site_aniso_label
_atom_site_aniso_U_11
_atom_site_aniso_U_22
_atom_site_aniso_U_33
_atom_site_aniso_U_23
_atom_site_aniso_U_13
_atom_site_aniso_U_12
Dy1 0.0206(2) 0.0210(2) 0.0120(2) -0.00252(16) -0.00076(15) 0.00401(17)
O1 0.068(6) 0.035(4) 0.016(3) -0.008(3) -0.003(3) 0.026(4)
O1W 0.040(5) 0.078(7) 0.042(5) 0.021(5) 0.008(4) 0.025(5)
O2 0.070(6) 0.039(4) 0.020(4) -0.002(3) -0.007(4) 0.025(4)
O2W 0.050(5) 0.028(4) 0.024(4) -0.001(3) -0.004(3) 0.012(4)
O3 0.072(7) 0.086(8) 0.064(7) 0.027(6) 0.004(6) -0.023(6)
O3W 0.039(5) 0.092(8) 0.120(9) 0.080(7) 0.006(6) 0.002(5)
O4 0.133(10) 0.053(6) 0.070(7) 0.023(5) 0.039(7) 0.039(7)
O5 0.031(4) 0.038(4) 0.015(3) 0.006(3) -0.001(3) 0.012(3)
O6 0.014(3) 0.038(4) 0.016(3) 0.007(3) -0.001(2) 0.004(3)
O7 0.041(4) 0.050(5) 0.018(3) 0.013(3) -0.010(3) 0.004(4)
O8 0.055(5) 0.035(4) 0.049(5) -0.008(4) -0.024(4) 0.015(4)
N1 0.059(7) 0.032(5) 0.025(4) 0.002(4) 0.005(5) 0.003(5)
C1 0.037(6) 0.037(6) 0.017(5) -0.006(4) 0.002(4) 0.012(5)
C2 0.023(5) 0.029(5) 0.017(4) -0.002(4) 0.000(4) 0.009(4)
C3 0.035(6) 0.029(5) 0.014(4) 0.000(4) 0.001(4) 0.008(4)
C4 0.039(6) 0.024(5) 0.019(5) -0.006(4) -0.003(4) 0.010(4)
C5 0.028(5) 0.032(5) 0.020(5) -0.003(4) 0.001(4) 0.008(4)
C6 0.049(7) 0.029(5) 0.022(5) 0.005(4) 0.000(5) 0.008(5)
C7 0.046(7) 0.029(5) 0.024(5) -0.004(4) -0.003(5) 0.007(5)
C8 0.035(5) 0.027(5) 0.018(5) 0.000(4) -0.002(4) 0.007(4)
C9 0.037(6) 0.033(5) 0.011(4) 0.003(4) 0.001(4) 0.011(5)
C10 0.023(5) 0.034(5) 0.010(4) 0.002(4) 0.005(4) 0.003(4)
C11 0.029(5) 0.039(6) 0.011(4) 0.000(4) 0.001(4) 0.000(5)
C12 0.034(5) 0.026(5) 0.013(4) 0.003(4) -0.004(4) 0.006(4)
C13 0.033(6) 0.029(5) 0.022(5) -0.001(4) 0.004(4) 0.009(4)
C14 0.021(5) 0.022(4) 0.018(4) -0.002(4) -0.006(4) 0.007(4)
C15 0.027(5) 0.019(4) 0.022(5) 0.003(4) -0.006(4) 0.000(4)

loop_
_atom_type_symbol
_atom_type_description
_atom_type_scat_dispersion_real
_atom_type_scat_dispersion_imag
_atom_type_scat_source
C C 0.0033 0.0016 'International Tables Vol C Tables 4.2.6.8 and 6.1.1.4'
H H 0.0000 0.0000 'International Tables Vol C Tables 4.2.6.8 and 6.1.1.4'
Dy Dy -0.1892 4.4098 'International Tables Vol C Tables 4.2.6.8 and 6.1.1.4'
N N 0.0061 0.0033 'International Tables Vol C Tables 4.2.6.8 and 6.1.1.4'
O O 0.0106 0.0060 'International Tables Vol C Tables 4.2.6.8 and 6.1.1.4'

loop_
_geom_angle_atom_site_label_1
_geom_angle_atom_site_label_2
_geom_angle_atom_site_label_3
_geom_angle
_geom_angle_site_symmetry_1
_geom_angle_site_symmetry_3
O1 Dy1 O1W 76.2(3) . .
O1 Dy1 O2W 80.4(2) . .
O1 Dy1 O3W 101.6(4) . .
O1 Dy1 O5 75.6(2) . 6_567
O1 Dy1 O6 128.1(3) . 6_567
O1 Dy1 O8 85.6(3) . 3_556
O1 Dy1 C14 102.1(3) . 6_567
O1W Dy1 O2W 71.3(3) . .
O1W Dy1 O3W 72.1(3) . .
O1W Dy1 O5 128.7(3) . 6_567
O1W Dy1 O6 143.7(3) . 6_567
O1W Dy1 C14 142.9(3) . 6_567
O2W Dy1 O5 142.1(3) . 6_567
O2W Dy1 O6 132.5(2) . 6_567
O2W Dy1 C14 145.7(3) . 6_567
O3W Dy1 O2W 141.6(3) . .
O3W Dy1 O5 72.7(3) . 6_567
O3W Dy1 O6 76.2(3) . 6_567
O3W Dy1 C14 72.1(3) . 6_567
O5 Dy1 O6 53.8(2) 6_567 6_567
O5 Dy1 C14 27.0(2) 6_567 6_567
O6 Dy1 C14 26.8(2) 6_567 6_567
O7 Dy1 O1 151.7(3) 7_566 .
O7 Dy1 O1W 78.3(3) 7_566 .
O7 Dy1 O2W 80.1(3) 7_566 .
O7 Dy1 O3W 81.7(4) 7_566 .
O7 Dy1 O5 131.0(3) 7_566 6_567
O7 Dy1 O6 80.1(3) 7_566 6_567
O7 Dy1 O8 107.4(3) 7_566 3_556
O7 Dy1 C14 105.6(3) 7_566 6_567
O8 Dy1 O1W 141.1(3) 3_556 .
O8 Dy1 O2W 72.0(3) 3_556 .
O8 Dy1 O3W 146.1(3) 3_556 .
O8 Dy1 O5 77.3(3) 3_556 6_567
O8 Dy1 O6 73.5(3) 3_556 6_567
O8 Dy1 C14 74.1(3) 3_556 6_567
C1 O1 Dy1 139.3(7) . .
Dy1 O1W H1WA 112.9 . .
Dy1 O1W H1WB 113.1 . .
H1WA O1W H1WB 105.7 . .
Dy1 O2W H2WA 110.7 . .
Dy1 O2W H2WB 110.6 . .
H2WA O2W H2WB 108.2 . .
Dy1 O3W H3WA 111.7 . .
Dy1 O3W H3WB 110.9 . .
H3WA O3W H3WB 107.0 . .
C14 O5 Dy1 93.3(5) . 6_657
C14 O6 Dy1 92.5(5) . 6_657
C15 O7 Dy1 125.1(7) . 7_565
C15 O8 Dy1 175.0(7) . 3_556
O3 N1 C3 117.3(10) . .
O4 N1 O3 123.4(12) . .
O4 N1 C3 119.0(10) . .
O1 C1 O2 126.3(9) . .
O1 C1 C2 115.3(9) . .
O2 C1 C2 118.4(9) . .
C3 C2 C1 125.6(9) . .
C3 C2 C7 114.7(8) . .
C7 C2 C1 119.1(9) . .
C2 C3 N1 119.3(8) . .
C4 C3 N1 116.0(9) . .
C4 C3 C2 124.6(9) . .
C3 C4 H4 120.0 . .
C3 C4 C5 120.0(9) . .
C5 C4 H4 120.0 . .
C4 C5 C6 117.1(9) . .
C4 C5 C8 120.7(9) . .
C6 C5 C8 122.2(9) . .
C5 C6 H6 119.5 . .
C7 C6 C5 121.0(10) . .
C7 C6 H6 119.5 . .
C2 C7 H7 118.8 . .
C6 C7 C2 122.4(10) . .
C6 C7 H7 118.8 . .
C9 C8 C5 118.9(9) . .
C13 C8 C5 120.9(9) . .
C13 C8 C9 120.1(9) . .
C8 C9 H9 120.1 . .
C8 C9 C10 119.8(9) . .
C10 C9 H9 120.1 . .
C9 C10 C14 118.8(8) . .
C11 C10 C9 119.9(9) . .
C11 C10 C14 121.2(8) . .
C10 C11 H11 120.1 . .
C12 C11 C10 119.9(8) . .
C12 C11 H11 120.1 . .
C11 C12 C13 120.3(9) . .
C11 C12 C15 118.1(8) . .
C13 C12 C15 121.5(9) . .
C8 C13 C12 119.9(9) . .
C8 C13 H13 120.0 . .
C12 C13 H13 120.0 . .
O5 C14 Dy1 59.7(5) . 6_657
O5 C14 C10 119.0(8) . .
O6 C14 Dy1 60.6(5) . 6_657
O6 C14 O5 120.3(8) . .
O6 C14 C10 120.6(8) . .
C10 C14 Dy1 177.2(7) . 6_657
O7 C15 O8 122.9(9) . .
O7 C15 C12 119.0(9) . .
O8 C15 C12 118.1(9) . .

loop_
_geom_bond_atom_site_label_1
_geom_bond_atom_site_label_2
_geom_bond_distance
_geom_bond_site_symmetry_2
Dy1 O1 2.292(7) .
Dy1 O1W 2.397(8) .
Dy1 O2W 2.420(7) .
Dy1 O3W 2.397(10) .
Dy1 O5 2.420(7) 6_567
Dy1 O6 2.441(6) 6_567
Dy1 O7 2.283(7) 7_566
Dy1 O8 2.301(9) 3_556
Dy1 C14 2.798(9) 6_567
O1 C1 1.245(12) .
O1W H1WA 0.9246 .
O1W H1WB 0.9238 .
O2 C1 1.246(13) .
O2W H2WA 0.8749 .
O2W H2WB 0.8747 .
O3 N1 1.206(14) .
O3W H3WA 0.8970 .
O3W H3WB 0.8949 .
O4 N1 1.198(14) .
O5 Dy1 2.420(7) 6_657
O5 C14 1.272(11) .
O6 Dy1 2.441(6) 6_657
O6 C14 1.264(11) .
O7 Dy1 2.283(7) 7_565
O7 C15 1.248(12) .
O8 Dy1 2.301(9) 3_556
O8 C15 1.251(13) .
N1 C3 1.476(13) .
C1 C2 1.495(13) .
C2 C3 1.380(14) .
C2 C7 1.395(14) .
C3 C4 1.377(13) .
C4 H4 0.9300 .
C4 C5 1.384(14) .
C5 C6 1.406(14) .
C5 C8 1.475(13) .
C6 H6 0.9300 .
C6 C7 1.379(14) .
C7 H7 0.9300 .
C8 C9 1.387(14) .
C8 C13 1.383(14) .
C9 H9 0.9300 .
C9 C10 1.398(12) .
C10 C11 1.386(13) .
C10 C14 1.485(13) .
C11 H11 0.9300 .
C11 C12 1.383(14) .
C12 C13 1.390(13) .
C12 C15 1.505(12) .
C13 H13 0.9300 .
C14 Dy1 2.798(9) 6_657

loop_
_geom_torsion_atom_site_label_1
_geom_torsion_atom_site_label_2
_geom_torsion_atom_site_label_3
_geom_torsion_atom_site_label_4
_geom_torsion
_geom_torsion_site_symmetry_1
Dy1 O1 C1 O2 17(2) .
Dy1 O1 C1 C2 -161.8(8) .
Dy1 O5 C14 O6 1.9(9) 6_657
Dy1 O5 C14 C10 -177.1(8) 6_657
Dy1 O6 C14 O5 -1.9(9) 6_657
Dy1 O6 C14 C10 177.1(8) 6_657
Dy1 O7 C15 O8 -3.1(15) 7_565
Dy1 O7 C15 C12 176.4(6) 7_565
O1 C1 C2 C3 -160.7(11) .
O1 C1 C2 C7 28.6(15) .
O2 C1 C2 C3 20.8(17) .
O2 C1 C2 C7 -149.9(11) .
O3 N1 C3 C2 55.2(15) .
O3 N1 C3 C4 -121.8(12) .
O4 N1 C3 C2 -130.5(13) .
O4 N1 C3 C4 52.4(16) .
N1 C3 C4 C5 174.7(10) .
C1 C2 C3 N1 15.3(16) .
C1 C2 C3 C4 -167.9(10) .
C1 C2 C7 C6 171.2(11) .
C2 C3 C4 C5 -2.2(17) .
C3 C2 C7 C6 -0.5(16) .
C3 C4 C5 C6 -1.4(16) .
C3 C4 C5 C8 177.3(10) .
C4 C5 C6 C7 3.9(17) .
C4 C5 C8 C9 -45.8(15) .
C4 C5 C8 C13 137.0(11) .
C5 C6 C7 C2 -3.0(19) .
C5 C8 C9 C10 -176.8(10) .
C5 C8 C13 C12 178.0(10) .
C6 C5 C8 C9 132.9(12) .
C6 C5 C8 C13 -44.4(16) .
C7 C2 C3 N1 -173.7(10) .
C7 C2 C3 C4 3.1(16) .
C8 C5 C6 C7 -174.8(11) .
C8 C9 C10 C11 -0.7(16) .
C8 C9 C10 C14 175.5(9) .
C9 C8 C13 C12 0.8(16) .
C9 C10 C11 C12 -0.3(16) .
C9 C10 C14 O5 10.7(14) .
C9 C10 C14 O6 -168.3(9) .
C10 C11 C12 C13 1.6(16) .
C10 C11 C12 C15 -177.4(9) .
C11 C10 C14 O5 -173.1(9) .
C11 C10 C14 O6 7.9(15) .
C11 C12 C13 C8 -1.8(16) .
C11 C12 C15 O7 -5.7(14) .
C11 C12 C15 O8 173.8(10) .
C13 C8 C9 C10 0.5(16) .
C13 C12 C15 O7 175.4(10) .
C13 C12 C15 O8 -5.1(15) .
C14 C10 C11 C12 -176.5(9) .
C15 C12 C13 C8 177.1(10) .

loop_
_platon_squeeze_void_nr
_platon_squeeze_void_average_x
_platon_squeeze_void_average_y
_platon_squeeze_void_average_z
_platon_squeeze_void_volume
_platon_squeeze_void_count_electrons
_platon_squeeze_void_content
1 0.000 0.000 -0.005 861 290 ' '
2 0.500 0.500 0.074 861 290 ' '
